data_7121854
loop_
_publ_author_name
'Pahl, J\"urgen'
'Elsen, Holger'
'Friedrich, Alexander'
'Harder, Sjoerd'

_publ_section_title
;
 Unsupported metal silyl ether coordination.
;
_journal_issue 56
_journal_name_full 'Chemical communications (Cambridge, England)'
_journal_page_first 7846
_journal_page_last 7849
_journal_paper_doi 10.1039/c8cc04517h
_journal_volume 54
_journal_year 2018
_chemical_formula_moiety 'C35 H59 Mg N2 O Si2, C6 H5 Cl, B C24 F20'
_chemical_formula_sum 'C65 H64 B Cl F20 Mg N2 O Si2'
_chemical_formula_weight 1395.93
_space_group_crystal_system triclinic
_space_group_IT_number 2
_space_group_name_Hall '-P 1'
_space_group_name_H-M_alt 'P -1'
_symmetry_space_group_name_Hall '-P 1'
_symmetry_space_group_name_H-M 'P -1'
_atom_sites_solution_hydrogens mixed
_atom_sites_solution_primary direct
_audit_creation_date 2017-06-09
_audit_creation_method
;
Olex2 1.2
(compiled 2017.03.28 svn.r3405 for OlexSys, GUI svn.r5337)
;
_audit_update_record
;
2018-02-06 deposited with the CCDC.
2018-06-19 downloaded from the CCDC.
;
_cell_angle_alpha 98.233(4)
_cell_angle_beta 97.872(4)
_cell_angle_gamma 90.686(4)
_cell_formula_units_Z 2
_cell_length_a 13.3518(6)
_cell_length_b 14.4685(7)
_cell_length_c 17.3377(7)
_cell_measurement_reflns_used 11623
_cell_measurement_temperature 100.00(10)
_cell_measurement_theta_max 73.6150
_cell_measurement_theta_min 3.7020
_cell_volume 3281.8(3)
_computing_cell_refinement 'CrysAlisPro 1.171.38.46 (Rigaku OD, 2015)'
_computing_data_collection 'CrysAlisPro 1.171.38.46 (Rigaku OD, 2015)'
_computing_data_reduction 'CrysAlisPro 1.171.38.46 (Rigaku OD, 2015)'
_computing_molecular_graphics 'Olex2 (Dolomanov et al., 2009)'
_computing_publication_material 'Olex2 (Dolomanov et al., 2009)'
_computing_structure_refinement 'ShelXL (Sheldrick, 2015)'
_computing_structure_solution 'ShelXT (Sheldrick, 2015)'
_diffrn_ambient_environment N~2~
_diffrn_ambient_temperature 100.00(10)
_diffrn_detector 'CCD plate'
_diffrn_detector_area_resol_mean 5.2903
_diffrn_detector_type AtlasS2
_diffrn_measured_fraction_theta_full 0.990
_diffrn_measured_fraction_theta_max 0.953
_diffrn_measurement_details
;
List of Runs (angles in degrees, time in seconds):

  # Type    Start    End  Width  t~exp~   \w     \q     \k     \f   Frames
#--------------------------------------------------------------------------
  1  \w    -55.00  33.00   1.00    1.00    --  -41.15  38.00-120.00   88
  2  \w    -74.00  32.00   1.00    1.00    --  -41.15  77.00 -30.00  106
  3  \w    -82.00   5.00   1.00    1.00    --  -41.15  19.00-180.00   87
  4  \w     23.00  96.00   1.00    1.00    --   41.15-125.00 120.00   73
  5  \w     34.00 129.00   1.00    3.00    --  106.54 -45.00  30.00   95
  6  \w     95.00 178.00   1.00    3.00    --  106.54  45.00 120.00   83
  7  \w     94.00 178.00   1.00    3.00    --  106.54 125.00 -60.00   84
  8  \w     91.00 178.00   1.00    3.00    --  106.54  45.00  60.00   87
  9  \w     83.00 178.00   1.00    3.00    --  106.54  77.00   0.00   95
 10  \w     58.00 109.00   1.00    3.00    --  106.54 -94.00  30.00   51
 11  \w     39.00 122.00   1.00    3.00    --  106.54-125.00 -60.00   83
 12  \w     34.00 134.00   1.00    3.00    --  106.54 -61.00 -90.00  100
;
_diffrn_measurement_device 'four-circle diffractometer'
_diffrn_measurement_device_type 'SuperNova, Dual, Cu at zero, AtlasS2'
_diffrn_measurement_method '\w scans'
_diffrn_orient_matrix_type 'CrysAlisPro convention (1999,Acta A55,543-557)'
_diffrn_orient_matrix_UB_11 -0.0760753000
_diffrn_orient_matrix_UB_12 -0.0775305000
_diffrn_orient_matrix_UB_13 -0.0431090000
_diffrn_orient_matrix_UB_21 -0.0532604000
_diffrn_orient_matrix_UB_22 0.0046306000
_diffrn_orient_matrix_UB_23 0.0738028000
_diffrn_orient_matrix_UB_31 -0.0704096000
_diffrn_orient_matrix_UB_32 0.0745268000
_diffrn_orient_matrix_UB_33 -0.0302815000
_diffrn_radiation_monochromator mirror
_diffrn_radiation_probe x-ray
_diffrn_radiation_type CuK\a
_diffrn_radiation_wavelength 1.54184
_diffrn_reflns_av_R_equivalents 0.0244
_diffrn_reflns_av_unetI/netI 0.0363
_diffrn_reflns_Laue_measured_fraction_full 0.990
_diffrn_reflns_Laue_measured_fraction_max 0.953
_diffrn_reflns_limit_h_max 16
_diffrn_reflns_limit_h_min -16
_diffrn_reflns_limit_k_max 17
_diffrn_reflns_limit_k_min -11
_diffrn_reflns_limit_l_max 16
_diffrn_reflns_limit_l_min -21
_diffrn_reflns_number 20747
_diffrn_reflns_point_group_measured_fraction_full 0.990
_diffrn_reflns_point_group_measured_fraction_max 0.953
_diffrn_reflns_theta_full 67.684
_diffrn_reflns_theta_max 73.594
_diffrn_reflns_theta_min 3.088
_diffrn_source 'micro-focus sealed X-ray tube'
_diffrn_source_type 'SuperNova (Cu) X-ray Source'
_exptl_absorpt_coefficient_mu 1.848
_exptl_absorpt_correction_T_max 1.000
_exptl_absorpt_correction_T_min 0.713
_exptl_absorpt_correction_type gaussian
_exptl_absorpt_process_details
;
CrysAlisPro 1.171.38.46 (Rigaku Oxford Diffraction, 2015)
Numerical absorption correction based on gaussian integration over
            a multifaceted crystal model
Empirical absorption correction using spherical harmonics,
 implemented in SCALE3 ABSPACK scaling algorithm.
;
_exptl_crystal_colour 'clear colourless'
_exptl_crystal_colour_lustre clear
_exptl_crystal_colour_primary colourless
_exptl_crystal_density_diffrn 1.413
_exptl_crystal_description block
_exptl_crystal_F_000 1436
_exptl_crystal_size_max 0.249
_exptl_crystal_size_mid 0.169
_exptl_crystal_size_min 0.135
_refine_diff_density_max 0.463
_refine_diff_density_min -0.713
_refine_diff_density_rms 0.050
_refine_ls_extinction_method none
_refine_ls_goodness_of_fit_ref 1.033
_refine_ls_hydrogen_treatment mixed
_refine_ls_matrix_type full
_refine_ls_number_parameters 865
_refine_ls_number_reflns 12606
_refine_ls_number_restraints 0
_refine_ls_restrained_S_all 1.033
_refine_ls_R_factor_all 0.0409
_refine_ls_R_factor_gt 0.0365
_refine_ls_shift/su_max 0.001
_refine_ls_shift/su_mean 0.000
_refine_ls_structure_factor_coef Fsqd
_refine_ls_weighting_details 'w=1/[\s^2^(Fo^2^)+(0.0507P)^2^+0.9270P] where P=(Fo^2^+2Fc^2^)/3'
_refine_ls_weighting_scheme calc
_refine_ls_wR_factor_gt 0.0951
_refine_ls_wR_factor_ref 0.0995
_reflns_Friedel_coverage 0.000
_reflns_number_gt 11206
_reflns_number_total 12606
_reflns_threshold_expression 'I > 2\s(I)'
_cod_data_source_file c8cc04517h2.cif
_cod_data_source_block hasj170608a
_cod_depositor_comments 'Adding full bibliography for 7121854.cif.'
_cod_original_cell_volume 3281.9(3)
_cod_database_code 7121854
_shelx_shelxl_version_number 2014/7
_chemical_oxdiff_formula 'C H N Mg B F O Si'
_shelx_space_group_comment
;
The symmetry employed for this shelxl refinement is uniquely defined
by the following loop, which should always be used as a source of
symmetry information in preference to the above space-group names.
They are only intended as comments.
;
_reflns_odcompleteness_completeness 99.10
_reflns_odcompleteness_iscentric 1
_reflns_odcompleteness_theta 66.97
_olex2_refinement_description
;
1. Fixed Uiso
 At 1.2 times of:
  All C(H) groups
 At 1.5 times of:
  All C(H,H,H) groups
2.a Ternary CH refined with riding coordinates:
 C12(H12), C27(H27), C24(H24), C15(H15)
2.b Aromatic/amide H refined with riding coordinates:
 C3(H3), C8(H8), C9(H9), C22(H22), C10(H10), C20(H20), C21(H21), C64(H64),
 C65(H65), C60(H60), C61(H61), C62(H62)
2.c Idealised Me refined as rotating group:
 C1(H1A,H1B,H1C), C5(H5A,H5B,H5C), C14(H14A,H14B,H14C), C17(H17A,H17B,H17C),
 C28(H28A,H28B,H28C), C33(H33A,H33B,H33C), C16(H16A,H16B,H16C), C13(H13A,H13B,
 H13C), C25(H25A,H25B,H25C), C29(H29A,H29B,H29C), C26(H26A,H26B,H26C), C31(H31A,
 H31B,H31C), C30(H30A,H30B,H30C), C34(H34A,H34B,H34C), C32(H32A,H32B,H32C)
;
_olex2_date_sample_data_collection 2017-06-08
_olex2_submission_special_instructions 'No special instructions were received'
_oxdiff_exptl_absorpt_empirical_details
;
Empirical correction (ABSPACK) includes:
- Absorption correction using spherical harmonics
- Frame scaling
;
_oxdiff_exptl_absorpt_empirical_full_max 1.280
_oxdiff_exptl_absorpt_empirical_full_min 0.829

loop_
_space_group_symop_operation_xyz
'x, y, z'
'-x, -y, -z'

loop_
_atom_site_label
_atom_site_type_symbol
_atom_site_fract_x
_atom_site_fract_y
_atom_site_fract_z
_atom_site_U_iso_or_equiv
_atom_site_adp_type
_atom_site_occupancy
_atom_site_site_symmetry_order
_atom_site_calc_flag
_atom_site_refinement_flags_posn
Si2 Si 0.73496(3) 0.10419(3) 0.64806(2) 0.02116(9) Uani 1 1 d .
Si1 Si 0.60010(3) 0.27514(3) 0.65130(3) 0.02436(10) Uani 1 1 d .
Mg1 Mg 0.71845(4) 0.20090(3) 0.80985(3) 0.01764(11) Uani 1 1 d .
Cl1 Cl -0.39679(4) 0.50469(5) 0.38129(4) 0.05721(16) Uani 1 1 d .
F20 F 0.10391(7) 0.70863(6) 0.54529(5) 0.02221(18) Uani 1 1 d .
F11 F -0.01950(7) 0.97493(6) 0.64796(6) 0.02370(19) Uani 1 1 d .
F5 F 0.22146(7) 0.83005(6) 0.81420(5) 0.02227(18) Uani 1 1 d .
F10 F 0.08339(7) 0.99233(6) 0.80308(5) 0.02338(19) Uani 1 1 d .
F6 F -0.09290(7) 0.69857(6) 0.75483(5) 0.02255(19) Uani 1 1 d .
F17 F -0.29592(7) 0.77801(7) 0.52608(6) 0.02470(19) Uani 1 1 d .
F15 F 0.27757(7) 0.79711(6) 0.66036(5) 0.02342(19) Uani 1 1 d .
F7 F -0.19090(7) 0.75156(7) 0.87642(6) 0.0267(2) Uani 1 1 d .
F1 F 0.03281(7) 0.58674(6) 0.64058(5) 0.02408(19) Uani 1 1 d .
F9 F -0.01765(8) 1.04420(6) 0.92142(6) 0.0271(2) Uani 1 1 d .
F16 F -0.18008(7) 0.82720(6) 0.66077(5) 0.02313(19) Uani 1 1 d .
F14 F 0.37146(7) 0.92811(7) 0.60448(6) 0.0278(2) Uani 1 1 d .
F19 F -0.01477(8) 0.66570(7) 0.40809(5) 0.0285(2) Uani 1 1 d .
F18 F -0.21735(8) 0.69915(7) 0.39590(6) 0.0293(2) Uani 1 1 d .
F8 F -0.15803(7) 0.92594(7) 0.96047(6) 0.0278(2) Uani 1 1 d .
F2 F 0.15849(8) 0.46406(6) 0.69526(6) 0.0286(2) Uani 1 1 d .
F13 F 0.27450(8) 1.08405(7) 0.56738(6) 0.0309(2) Uani 1 1 d .
F4 F 0.34633(8) 0.70421(7) 0.86866(6) 0.0314(2) Uani 1 1 d .
F3 F 0.31740(8) 0.51932(7) 0.80914(6) 0.0340(2) Uani 1 1 d .
F12 F 0.07669(8) 1.10379(7) 0.58778(6) 0.0301(2) Uani 1 1 d .
O1 O 0.68203(8) 0.20006(8) 0.69439(6) 0.0205(2) Uani 1 1 d .
N1 N 0.64455(9) 0.13264(8) 0.87859(7) 0.0163(2) Uani 1 1 d .
N2 N 0.82100(9) 0.27267(9) 0.89158(7) 0.0172(2) Uani 1 1 d .
C36 C 0.12175(11) 0.71639(10) 0.72295(9) 0.0179(3) Uani 1 1 d .
C2 C 0.69105(11) 0.12544(10) 0.95071(9) 0.0175(3) Uani 1 1 d .
C48 C 0.12364(11) 0.88016(10) 0.66136(8) 0.0180(3) Uani 1 1 d .
C6 C 0.54186(11) 0.09765(10) 0.85421(8) 0.0177(3) Uani 1 1 d .
C41 C 0.20192(12) 0.73918(10) 0.78346(9) 0.0190(3) Uani 1 1 d .
C37 C 0.10945(11) 0.62119(11) 0.69683(9) 0.0195(3) Uani 1 1 d .
C49 C 0.07863(11) 0.96041(11) 0.63925(9) 0.0198(3) Uani 1 1 d .
C42 C -0.00194(11) 0.84305(10) 0.76927(9) 0.0178(3) Uani 1 1 d .
C59 C 0.00406(11) 0.72666(10) 0.54380(9) 0.0193(3) Uani 1 1 d .
C51 C 0.22630(12) 1.01879(11) 0.59731(9) 0.0228(3) Uani 1 1 d .
C56 C -0.19660(11) 0.75993(10) 0.53095(9) 0.0210(3) Uani 1 1 d .
C18 C 0.87715(11) 0.35334(10) 0.87813(8) 0.0183(3) Uani 1 1 d .
C53 C 0.22321(11) 0.87254(10) 0.64630(8) 0.0188(3) Uani 1 1 d .
C58 C -0.05547(12) 0.70296(11) 0.47171(9) 0.0218(3) Uani 1 1 d .
C3 C 0.78506(11) 0.16894(11) 0.98371(9) 0.0189(3) Uani 1 1 d .
H3 H 0.8149 0.1469 1.0289 0.023 Uiso 1 1 calc R
C44 C -0.12401(11) 0.81147(11) 0.85682(9) 0.0200(3) Uani 1 1 d .
C7 C 0.51839(11) 0.00161(11) 0.83024(9) 0.0194(3) Uani 1 1 d .
C57 C -0.15794(12) 0.71940(11) 0.46521(9) 0.0215(3) Uani 1 1 d .
C4 C 0.84149(11) 0.23963(10) 0.96034(8) 0.0181(3) Uani 1 1 d .
C38 C 0.17347(12) 0.55489(11) 0.72471(9) 0.0217(3) Uani 1 1 d .
C47 C 0.01501(11) 0.92907(10) 0.81684(9) 0.0192(3) Uani 1 1 d .
C52 C 0.27465(12) 0.93990(11) 0.61616(9) 0.0212(3) Uani 1 1 d .
C19 C 0.83225(12) 0.44160(11) 0.88820(9) 0.0208(3) Uani 1 1 d .
C50 C 0.12639(12) 1.02872(11) 0.60810(9) 0.0219(3) Uani 1 1 d .
C39 C 0.25365(13) 0.58236(12) 0.78264(9) 0.0241(3) Uani 1 1 d .
C23 C 0.97206(11) 0.34347(11) 0.85181(9) 0.0199(3) Uani 1 1 d .
C54 C -0.03049(11) 0.76756(10) 0.61235(9) 0.0180(3) Uani 1 1 d .
C43 C -0.07172(11) 0.78579(10) 0.79423(9) 0.0187(3) Uani 1 1 d .
C8 C 0.41708(12) -0.02568(11) 0.80541(9) 0.0231(3) Uani 1 1 d .
H8 H 0.4002 -0.0887 0.7893 0.028 Uiso 1 1 calc R
C11 C 0.46513(11) 0.16414(11) 0.85185(9) 0.0200(3) Uani 1 1 d .
C55 C -0.13349(11) 0.78377(10) 0.60161(9) 0.0191(3) Uani 1 1 d .
C40 C 0.26755(12) 0.67572(12) 0.81276(9) 0.0227(3) Uani 1 1 d .
C1 C 0.64303(12) 0.07062(11) 1.00468(9) 0.0218(3) Uani 1 1 d .
H1A H 0.5730 0.0575 0.9843 0.033 Uiso 1 1 calc GR
H1B H 0.6484 0.1066 1.0562 0.033 Uiso 1 1 calc GR
H1C H 0.6772 0.0130 1.0079 0.033 Uiso 1 1 calc GR
C46 C -0.03600(12) 0.95822(10) 0.88029(9) 0.0204(3) Uani 1 1 d .
C9 C 0.34102(12) 0.03853(12) 0.80406(9) 0.0243(3) Uani 1 1 d .
H9 H 0.2740 0.0185 0.7881 0.029 Uiso 1 1 calc R
C12 C 0.59739(12) -0.07374(11) 0.83183(9) 0.0213(3) Uani 1 1 d .
H12 H 0.6634 -0.0434 0.8529 0.026 Uiso 1 1 calc R
C27 C 1.02672(12) 0.25182(11) 0.84492(9) 0.0226(3) Uani 1 1 d .
H27 H 0.9842 0.2043 0.8610 0.027 Uiso 1 1 calc R
C24 C 0.73384(12) 0.45455(11) 0.92304(10) 0.0238(3) Uani 1 1 d .
H24 H 0.6903 0.3990 0.9025 0.029 Uiso 1 1 calc R
C22 C 1.01948(13) 0.42267(12) 0.83303(10) 0.0249(3) Uani 1 1 d .
H22 H 1.0821 0.4173 0.8153 0.030 Uiso 1 1 calc R
C10 C 0.36549(12) 0.13299(12) 0.82674(10) 0.0238(3) Uani 1 1 d .
H10 H 0.3144 0.1761 0.8251 0.029 Uiso 1 1 calc R
C45 C -0.10693(12) 0.89932(11) 0.90018(9) 0.0215(3) Uani 1 1 d .
C20 C 0.88277(13) 0.51784(11) 0.86845(10) 0.0253(3) Uani 1 1 d .
H20 H 0.8540 0.5762 0.8742 0.030 Uiso 1 1 calc R
C5 C 0.93140(12) 0.27888(12) 1.01938(9) 0.0237(3) Uani 1 1 d .
H5A H 0.9889 0.2411 1.0119 0.036 Uiso 1 1 calc GR
H5B H 0.9157 0.2787 1.0718 0.036 Uiso 1 1 calc GR
H5C H 0.9467 0.3417 1.0119 0.036 Uiso 1 1 calc GR
C15 C 0.49041(12) 0.26743(11) 0.87989(10) 0.0231(3) Uani 1 1 d .
H15 H 0.5559 0.2811 0.8638 0.028 Uiso 1 1 calc R
C21 C 0.97482(13) 0.50850(12) 0.84041(10) 0.0273(3) Uani 1 1 d .
H21 H 1.0066 0.5600 0.8265 0.033 Uiso 1 1 calc R
C14 C 0.60407(14) -0.12528(12) 0.74903(10) 0.0289(4) Uani 1 1 d .
H14A H 0.5401 -0.1558 0.7273 0.043 Uiso 1 1 calc GR
H14B H 0.6554 -0.1710 0.7520 0.043 Uiso 1 1 calc GR
H14C H 0.6209 -0.0813 0.7159 0.043 Uiso 1 1 calc GR
C35 C 0.80071(12) 0.05573(12) 0.73534(9) 0.0226(3) Uani 1 1 d .
C17 C 0.41475(13) 0.33404(12) 0.84487(12) 0.0309(4) Uani 1 1 d .
H17A H 0.4028 0.3177 0.7887 0.046 Uiso 1 1 calc GR
H17B H 0.4417 0.3970 0.8582 0.046 Uiso 1 1 calc GR
H17C H 0.3522 0.3293 0.8658 0.046 Uiso 1 1 calc GR
C28 C 1.12853(13) 0.26019(13) 0.89932(11) 0.0302(4) Uani 1 1 d .
H28A H 1.1747 0.2997 0.8800 0.045 Uiso 1 1 calc GR
H28B H 1.1561 0.1993 0.9004 0.045 Uiso 1 1 calc GR
H28C H 1.1184 0.2868 0.9516 0.045 Uiso 1 1 calc GR
C64 C -0.23124(14) 0.48264(14) 0.48375(12) 0.0346(4) Uani 1 1 d .
H64 H -0.2054 0.4510 0.4406 0.041 Uiso 1 1 calc R
C33 C 0.63191(14) 0.02575(12) 0.59083(10) 0.0296(4) Uani 1 1 d .
H33A H 0.5795 0.0195 0.6227 0.044 Uiso 1 1 calc GR
H33B H 0.6582 -0.0345 0.5754 0.044 Uiso 1 1 calc GR
H33C H 0.6047 0.0517 0.5447 0.044 Uiso 1 1 calc GR
C16 C 0.50313(15) 0.28876(12) 0.96978(11) 0.0324(4) Uani 1 1 d .
H16A H 0.4406 0.2748 0.9878 0.049 Uiso 1 1 calc GR
H16B H 0.5214 0.3537 0.9861 0.049 Uiso 1 1 calc GR
H16C H 0.5553 0.2512 0.9917 0.049 Uiso 1 1 calc GR
C13 C 0.57517(13) -0.14572(11) 0.88503(10) 0.0268(3) Uani 1 1 d .
H13A H 0.5709 -0.1142 0.9371 0.040 Uiso 1 1 calc GR
H13B H 0.6286 -0.1895 0.8873 0.040 Uiso 1 1 calc GR
H13C H 0.5122 -0.1784 0.8640 0.040 Uiso 1 1 calc GR
C25 C 0.75265(14) 0.46120(13) 1.01312(11) 0.0320(4) Uani 1 1 d .
H25A H 0.7787 0.4034 1.0272 0.048 Uiso 1 1 calc GR
H25B H 0.6902 0.4731 1.0339 0.048 Uiso 1 1 calc GR
H25C H 0.8008 0.5112 1.0346 0.048 Uiso 1 1 calc GR
C29 C 1.04494(14) 0.21876(12) 0.76019(10) 0.0306(4) Uani 1 1 d .
H29A H 0.9816 0.2141 0.7259 0.046 Uiso 1 1 calc GR
H29B H 1.0751 0.1587 0.7572 0.046 Uiso 1 1 calc GR
H29C H 1.0895 0.2628 0.7443 0.046 Uiso 1 1 calc GR
C26 C 0.67564(14) 0.54022(12) 0.90100(12) 0.0326(4) Uani 1 1 d .
H26A H 0.7106 0.5962 0.9287 0.049 Uiso 1 1 calc GR
H26B H 0.6088 0.5372 0.9152 0.049 Uiso 1 1 calc GR
H26C H 0.6712 0.5408 0.8453 0.049 Uiso 1 1 calc GR
C31 C 0.47172(13) 0.22145(14) 0.64086(12) 0.0343(4) Uani 1 1 d .
H31A H 0.4632 0.1718 0.5971 0.051 Uiso 1 1 calc GR
H31B H 0.4224 0.2678 0.6319 0.051 Uiso 1 1 calc GR
H31C H 0.4630 0.1968 0.6881 0.051 Uiso 1 1 calc GR
C30 C 0.61965(14) 0.38413(12) 0.72244(11) 0.0309(4) Uani 1 1 d .
H30A H 0.5966 0.3742 0.7708 0.046 Uiso 1 1 calc GR
H30B H 0.5822 0.4330 0.7011 0.046 Uiso 1 1 calc GR
H30C H 0.6903 0.4017 0.7324 0.046 Uiso 1 1 calc GR
C34 C 0.82596(13) 0.14057(14) 0.58613(10) 0.0318(4) Uani 1 1 d .
H34A H 0.8659 0.1935 0.6143 0.048 Uiso 1 1 calc GR
H34B H 0.7898 0.1571 0.5385 0.048 Uiso 1 1 calc GR
H34C H 0.8695 0.0900 0.5734 0.048 Uiso 1 1 calc GR
C65 C -0.17500(15) 0.49393(14) 0.55777(13) 0.0385(4) Uani 1 1 d .
H65 H -0.1108 0.4694 0.5646 0.046 Uiso 1 1 calc R
C32 C 0.63560(16) 0.29204(14) 0.55490(11) 0.0364(4) Uani 1 1 d .
H32A H 0.7055 0.3118 0.5614 0.055 Uiso 1 1 calc GR
H32B H 0.5944 0.3389 0.5337 0.055 Uiso 1 1 calc GR
H32C H 0.6253 0.2343 0.5195 0.055 Uiso 1 1 calc GR
C60 C -0.21314(18) 0.54103(14) 0.62132(14) 0.0439(5) Uani 1 1 d .
H60 H -0.1748 0.5488 0.6709 0.053 Uiso 1 1 calc R
C61 C -0.30900(19) 0.57691(15) 0.61120(15) 0.0480(5) Uani 1 1 d .
H61 H -0.3349 0.6085 0.6543 0.058 Uiso 1 1 calc R
B1 B 0.05279(12) 0.80145(11) 0.69188(10) 0.0171(3) Uani 1 1 d .
C62 C -0.36664(16) 0.56625(15) 0.53751(15) 0.0445(5) Uani 1 1 d .
H62 H -0.4310 0.5904 0.5305 0.053 Uiso 1 1 calc R
C63 C -0.32624(15) 0.51904(14) 0.47506(12) 0.0361(4) Uani 1 1 d .
H35A H 0.7529(17) 0.0385(15) 0.7693(13) 0.030(5) Uiso 1 1 d .
H35B H 0.8323(15) -0.0021(15) 0.7161(12) 0.026(5) Uiso 1 1 d .
H35C H 0.8532(18) 0.0983(16) 0.7657(13) 0.035(6) Uiso 1 1 d .

loop_
_atom_site_aniso_label
_atom_site_aniso_U_11
_atom_site_aniso_U_22
_atom_site_aniso_U_33
_atom_site_aniso_U_23
_atom_site_aniso_U_13
_atom_site_aniso_U_12
Si2 0.0216(2) 0.0248(2) 0.01734(19) 0.00439(15) 0.00210(15) 0.00130(16)
Si1 0.0260(2) 0.0247(2) 0.0223(2) 0.00842(16) -0.00236(16) 0.00285(17)
Mg1 0.0176(2) 0.0191(2) 0.0166(2) 0.00494(18) 0.00137(18) -0.00202(18)
Cl1 0.0389(3) 0.0836(4) 0.0534(3) 0.0311(3) -0.0008(2) 0.0064(3)
F20 0.0191(4) 0.0239(5) 0.0235(4) 0.0022(3) 0.0034(3) 0.0040(3)
F11 0.0199(4) 0.0211(4) 0.0330(5) 0.0097(4) 0.0078(4) 0.0049(3)
F5 0.0245(4) 0.0183(4) 0.0225(4) 0.0019(3) -0.0009(3) -0.0007(3)
F10 0.0257(5) 0.0182(4) 0.0265(5) 0.0016(3) 0.0067(4) -0.0044(3)
F6 0.0255(4) 0.0151(4) 0.0274(5) 0.0024(3) 0.0058(4) -0.0018(3)
F17 0.0172(4) 0.0262(5) 0.0303(5) 0.0075(4) -0.0020(4) 0.0020(3)
F15 0.0198(4) 0.0243(5) 0.0282(5) 0.0090(4) 0.0049(4) 0.0059(3)
F7 0.0254(5) 0.0249(5) 0.0333(5) 0.0094(4) 0.0115(4) -0.0005(4)
F1 0.0241(4) 0.0184(4) 0.0275(5) 0.0017(3) -0.0024(4) -0.0021(3)
F9 0.0348(5) 0.0191(4) 0.0262(5) -0.0026(4) 0.0064(4) 0.0009(4)
F16 0.0197(4) 0.0268(5) 0.0231(4) 0.0031(4) 0.0039(3) 0.0051(4)
F14 0.0192(4) 0.0355(5) 0.0316(5) 0.0102(4) 0.0082(4) 0.0005(4)
F19 0.0326(5) 0.0310(5) 0.0202(4) -0.0013(4) 0.0030(4) 0.0051(4)
F18 0.0298(5) 0.0300(5) 0.0238(5) 0.0003(4) -0.0077(4) 0.0029(4)
F8 0.0295(5) 0.0311(5) 0.0249(5) 0.0036(4) 0.0117(4) 0.0064(4)
F2 0.0402(6) 0.0147(4) 0.0315(5) 0.0038(4) 0.0069(4) 0.0045(4)
F13 0.0333(5) 0.0269(5) 0.0374(5) 0.0138(4) 0.0127(4) -0.0037(4)
F4 0.0275(5) 0.0354(5) 0.0283(5) 0.0054(4) -0.0083(4) 0.0049(4)
F3 0.0403(6) 0.0303(5) 0.0324(5) 0.0112(4) 0.0006(4) 0.0190(4)
F12 0.0341(5) 0.0206(5) 0.0407(6) 0.0153(4) 0.0116(4) 0.0065(4)
O1 0.0210(5) 0.0230(5) 0.0176(5) 0.0058(4) -0.0001(4) 0.0002(4)
N1 0.0139(5) 0.0158(6) 0.0199(6) 0.0042(4) 0.0029(4) 0.0011(4)
N2 0.0169(6) 0.0162(6) 0.0187(6) 0.0034(5) 0.0025(5) 0.0001(5)
C36 0.0186(7) 0.0173(7) 0.0190(7) 0.0044(5) 0.0048(5) 0.0013(5)
C2 0.0182(7) 0.0161(7) 0.0193(7) 0.0031(5) 0.0057(5) 0.0036(5)
C48 0.0190(7) 0.0184(7) 0.0161(6) 0.0017(5) 0.0014(5) 0.0002(6)
C6 0.0168(7) 0.0199(7) 0.0170(7) 0.0048(5) 0.0031(5) -0.0017(5)
C41 0.0218(7) 0.0153(7) 0.0205(7) 0.0030(5) 0.0042(6) 0.0004(6)
C37 0.0201(7) 0.0192(7) 0.0196(7) 0.0038(5) 0.0037(6) 0.0005(6)
C49 0.0189(7) 0.0202(7) 0.0204(7) 0.0022(6) 0.0043(6) 0.0008(6)
C42 0.0171(6) 0.0177(7) 0.0186(7) 0.0042(5) 0.0007(5) 0.0033(5)
C59 0.0172(7) 0.0169(7) 0.0241(7) 0.0051(6) 0.0013(6) 0.0014(5)
C51 0.0266(8) 0.0216(8) 0.0217(7) 0.0054(6) 0.0067(6) -0.0037(6)
C56 0.0177(7) 0.0169(7) 0.0289(8) 0.0080(6) 0.0002(6) 0.0009(5)
C18 0.0197(7) 0.0179(7) 0.0172(7) 0.0041(5) 0.0009(5) -0.0018(6)
C53 0.0210(7) 0.0176(7) 0.0176(7) 0.0029(5) 0.0016(5) 0.0023(6)
C58 0.0268(8) 0.0181(7) 0.0202(7) 0.0023(6) 0.0026(6) 0.0023(6)
C3 0.0191(7) 0.0209(7) 0.0172(7) 0.0060(5) 0.0013(5) 0.0014(6)
C44 0.0183(7) 0.0197(7) 0.0241(7) 0.0093(6) 0.0040(6) 0.0021(6)
C7 0.0204(7) 0.0205(7) 0.0182(7) 0.0042(5) 0.0043(5) -0.0004(6)
C57 0.0240(7) 0.0186(7) 0.0204(7) 0.0041(6) -0.0033(6) -0.0009(6)
C4 0.0175(7) 0.0183(7) 0.0181(7) 0.0017(5) 0.0019(5) 0.0014(5)
C38 0.0287(8) 0.0152(7) 0.0229(7) 0.0038(6) 0.0083(6) 0.0034(6)
C47 0.0183(7) 0.0179(7) 0.0219(7) 0.0050(6) 0.0019(6) 0.0006(5)
C52 0.0192(7) 0.0262(8) 0.0188(7) 0.0030(6) 0.0051(6) -0.0006(6)
C19 0.0217(7) 0.0188(7) 0.0212(7) 0.0024(6) 0.0012(6) -0.0004(6)
C50 0.0264(8) 0.0174(7) 0.0233(7) 0.0053(6) 0.0050(6) 0.0030(6)
C39 0.0273(8) 0.0237(8) 0.0236(7) 0.0093(6) 0.0051(6) 0.0110(6)
C23 0.0190(7) 0.0206(7) 0.0202(7) 0.0038(6) 0.0026(5) -0.0016(6)
C54 0.0190(7) 0.0140(7) 0.0215(7) 0.0052(5) 0.0020(6) 0.0009(5)
C43 0.0195(7) 0.0152(7) 0.0214(7) 0.0036(5) 0.0014(6) 0.0028(5)
C8 0.0229(7) 0.0231(8) 0.0232(7) 0.0026(6) 0.0045(6) -0.0034(6)
C11 0.0192(7) 0.0216(7) 0.0201(7) 0.0052(6) 0.0033(6) 0.0010(6)
C55 0.0216(7) 0.0153(7) 0.0209(7) 0.0046(5) 0.0032(6) 0.0011(5)
C40 0.0217(7) 0.0272(8) 0.0192(7) 0.0055(6) 0.0007(6) 0.0024(6)
C1 0.0220(7) 0.0227(8) 0.0219(7) 0.0055(6) 0.0051(6) -0.0014(6)
C46 0.0232(7) 0.0168(7) 0.0203(7) 0.0008(5) 0.0013(6) 0.0041(6)
C9 0.0185(7) 0.0295(8) 0.0242(8) 0.0038(6) 0.0008(6) -0.0026(6)
C12 0.0202(7) 0.0191(7) 0.0257(8) 0.0036(6) 0.0060(6) 0.0007(6)
C27 0.0213(7) 0.0212(8) 0.0267(8) 0.0056(6) 0.0060(6) -0.0002(6)
C24 0.0231(8) 0.0199(7) 0.0281(8) 0.0007(6) 0.0054(6) 0.0000(6)
C22 0.0237(7) 0.0244(8) 0.0280(8) 0.0059(6) 0.0070(6) -0.0039(6)
C10 0.0183(7) 0.0271(8) 0.0271(8) 0.0062(6) 0.0040(6) 0.0034(6)
C45 0.0222(7) 0.0245(8) 0.0191(7) 0.0051(6) 0.0050(6) 0.0078(6)
C20 0.0294(8) 0.0169(7) 0.0307(8) 0.0059(6) 0.0051(7) 0.0013(6)
C5 0.0213(7) 0.0279(8) 0.0212(7) 0.0060(6) -0.0011(6) -0.0049(6)
C15 0.0187(7) 0.0203(8) 0.0312(8) 0.0067(6) 0.0040(6) 0.0020(6)
C21 0.0301(8) 0.0215(8) 0.0323(9) 0.0080(6) 0.0073(7) -0.0057(6)
C14 0.0318(9) 0.0249(8) 0.0302(9) 0.0001(7) 0.0096(7) 0.0019(7)
C35 0.0232(7) 0.0229(8) 0.0225(7) 0.0047(6) 0.0041(6) 0.0042(6)
C17 0.0261(8) 0.0251(8) 0.0432(10) 0.0099(7) 0.0055(7) 0.0071(7)
C28 0.0212(8) 0.0333(9) 0.0373(9) 0.0090(7) 0.0042(7) 0.0033(7)
C64 0.0296(9) 0.0333(10) 0.0436(10) 0.0113(8) 0.0089(8) 0.0022(7)
C33 0.0331(9) 0.0292(9) 0.0250(8) 0.0029(7) 0.0005(7) -0.0019(7)
C16 0.0414(10) 0.0225(8) 0.0317(9) 0.0001(7) 0.0030(7) 0.0065(7)
C13 0.0270(8) 0.0212(8) 0.0352(9) 0.0093(6) 0.0094(7) 0.0028(6)
C25 0.0349(9) 0.0322(9) 0.0297(9) 0.0016(7) 0.0103(7) 0.0032(7)
C29 0.0366(9) 0.0267(9) 0.0300(9) 0.0021(7) 0.0120(7) 0.0005(7)
C26 0.0295(9) 0.0257(9) 0.0430(10) 0.0038(7) 0.0071(8) 0.0064(7)
C31 0.0230(8) 0.0403(10) 0.0370(10) 0.0054(8) -0.0050(7) 0.0038(7)
C30 0.0352(9) 0.0272(9) 0.0306(9) 0.0082(7) 0.0015(7) 0.0037(7)
C34 0.0258(8) 0.0486(11) 0.0225(8) 0.0096(7) 0.0042(6) 0.0031(7)
C65 0.0300(9) 0.0321(10) 0.0521(12) 0.0073(8) 0.0006(8) -0.0027(7)
C32 0.0499(11) 0.0345(10) 0.0273(9) 0.0155(7) 0.0016(8) 0.0071(8)
C60 0.0505(12) 0.0302(10) 0.0479(12) 0.0030(8) 0.0002(9) -0.0124(9)
C61 0.0608(14) 0.0296(10) 0.0572(13) 0.0020(9) 0.0261(11) -0.0031(9)
B1 0.0170(7) 0.0145(7) 0.0194(8) 0.0024(6) 0.0019(6) 0.0011(6)
C62 0.0360(10) 0.0363(11) 0.0683(15) 0.0189(10) 0.0202(10) 0.0081(8)
C63 0.0316(9) 0.0360(10) 0.0450(11) 0.0183(8) 0.0074(8) 0.0021(8)

loop_
_atom_type_symbol
_atom_type_description
_atom_type_scat_dispersion_real
_atom_type_scat_dispersion_imag
_atom_type_scat_source
C C 0.0181 0.0091 'International Tables Vol C Tables 4.2.6.8 and 6.1.1.4'
H H 0.0000 0.0000 'International Tables Vol C Tables 4.2.6.8 and 6.1.1.4'
B B 0.0090 0.0039 'International Tables Vol C Tables 4.2.6.8 and 6.1.1.4'
Cl Cl 0.3639 0.7018 'International Tables Vol C Tables 4.2.6.8 and 6.1.1.4'
F F 0.0727 0.0534 'International Tables Vol C Tables 4.2.6.8 and 6.1.1.4'
Mg Mg 0.1719 0.1771 'International Tables Vol C Tables 4.2.6.8 and 6.1.1.4'
N N 0.0311 0.0180 'International Tables Vol C Tables 4.2.6.8 and 6.1.1.4'
O O 0.0492 0.0322 'International Tables Vol C Tables 4.2.6.8 and 6.1.1.4'
Si Si 0.2541 0.3302 'International Tables Vol C Tables 4.2.6.8 and 6.1.1.4'

loop_
_exptl_crystal_face_index_h
_exptl_crystal_face_index_k
_exptl_crystal_face_index_l
_exptl_crystal_face_perp_dist
8 -3 -5 0.1027
-8 3 5 0.1027
0 -7 9 0.0827
2 -7 7 0.0803
-3 8 2 0.0766
5 -5 6 0.0931
3 -8 -3 0.0920
0 -6 -8 0.1164
-4 2 -9 0.1004
1 5 9 0.0957
0 9 -3 0.0605
0 -9 3 0.0745
8 -2 3 0.0902
8 2 2 0.0868
6 6 0 0.0802
-8 4 -2 0.0614
-1 -9 5 0.0729
9 1 0 0.0791
0 9 -5 0.0661
-2 -9 0 0.0723
1 9 -1 0.0612
-7 -2 -4 0.0919
2 -1 -11 0.1197
0 -1 11 0.1022
0 8 -8 0.0747
-8 3 -3 0.0557

loop_
_geom_angle_atom_site_label_1
_geom_angle_atom_site_label_2
_geom_angle_atom_site_label_3
_geom_angle
O1 Si2 C35 100.21(6)
O1 Si2 C33 108.44(7)
O1 Si2 C34 110.21(8)
C33 Si2 C35 113.12(8)
C34 Si2 C35 111.49(8)
C34 Si2 C33 112.61(8)
O1 Si1 C31 106.80(7)
O1 Si1 C30 102.89(7)
O1 Si1 C32 109.77(8)
C31 Si1 C30 113.93(9)
C32 Si1 C31 111.49(9)
C32 Si1 C30 111.43(9)
O1 Mg1 N1 126.50(5)
O1 Mg1 N2 133.60(5)
N2 Mg1 N1 99.64(5)
Si2 O1 Si1 127.08(6)
Si2 O1 Mg1 107.31(6)
Si1 O1 Mg1 125.22(6)
C2 N1 Mg1 117.83(10)
C2 N1 C6 120.23(12)
C6 N1 Mg1 121.80(9)
C18 N2 Mg1 123.20(9)
C4 N2 Mg1 117.01(10)
C4 N2 C18 119.68(12)
C41 C36 B1 118.68(13)
C37 C36 C41 113.43(13)
C37 C36 B1 127.87(13)
N1 C2 C3 124.25(13)
N1 C2 C1 121.21(13)
C3 C2 C1 114.51(13)
C49 C48 C53 113.11(14)
C49 C48 B1 118.67(13)
C53 C48 B1 127.84(13)
C7 C6 N1 121.87(13)
C7 C6 C11 120.85(14)
C11 C6 N1 117.22(13)
F5 C41 C36 119.05(13)
F5 C41 C40 116.27(13)
C40 C41 C36 124.60(14)
F1 C37 C36 121.14(13)
F1 C37 C38 115.04(13)
C38 C37 C36 123.82(14)
F11 C49 C48 119.31(13)
F11 C49 C50 115.68(13)
C50 C49 C48 125.01(14)
C47 C42 C43 113.04(14)
C47 C42 B1 128.44(13)
C43 C42 B1 118.47(13)
F20 C59 C58 115.68(13)
F20 C59 C54 119.25(13)
C58 C59 C54 125.06(14)
F13 C51 C52 120.77(14)
F13 C51 C50 120.34(14)
C52 C51 C50 118.88(14)
F17 C56 C57 119.71(14)
F17 C56 C55 120.12(14)
C57 C56 C55 120.15(14)
C19 C18 N2 118.46(13)
C23 C18 N2 120.55(13)
C23 C18 C19 120.92(14)
F15 C53 C48 121.58(13)
F15 C53 C52 114.56(13)
C52 C53 C48 123.86(14)
F19 C58 C59 120.82(14)
F19 C58 C57 119.93(14)
C59 C58 C57 119.24(14)
C2 C3 H3 114.4
C4 C3 C2 131.26(14)
C4 C3 H3 114.4
F7 C44 C43 120.73(14)
F7 C44 C45 119.71(14)
C43 C44 C45 119.56(14)
C6 C7 C12 123.48(13)
C8 C7 C6 117.94(14)
C8 C7 C12 118.57(14)
F18 C57 C56 120.78(14)
F18 C57 C58 120.76(14)
C56 C57 C58 118.42(14)
N2 C4 C3 124.87(13)
N2 C4 C5 120.16(13)
C3 C4 C5 114.97(13)
F2 C38 C37 120.61(14)
F2 C38 C39 119.55(14)
C39 C38 C37 119.83(14)
F10 C47 C42 121.14(13)
F10 C47 C46 114.68(13)
C42 C47 C46 124.17(14)
F14 C52 C51 119.71(14)
F14 C52 C53 120.30(14)
C51 C52 C53 119.98(14)
C18 C19 C24 121.31(14)
C20 C19 C18 118.22(15)
C20 C19 C24 120.42(14)
F12 C50 C49 120.99(14)
F12 C50 C51 119.92(14)
C51 C50 C49 119.09(14)
F3 C39 C38 120.56(15)
F3 C39 C40 120.56(15)
C38 C39 C40 118.89(14)
C18 C23 C27 123.12(14)
C22 C23 C18 118.31(14)
C22 C23 C27 118.55(14)
C59 C54 C55 112.89(14)
C59 C54 B1 118.97(13)
C55 C54 B1 127.75(13)
F6 C43 C42 119.36(13)
F6 C43 C44 115.83(13)
C44 C43 C42 124.80(14)
C7 C8 H8 119.1
C9 C8 C7 121.80(15)
C9 C8 H8 119.1
C6 C11 C15 120.67(13)
C10 C11 C6 118.75(14)
C10 C11 C15 120.52(14)
F16 C55 C56 114.25(13)
F16 C55 C54 121.52(13)
C56 C55 C54 124.21(14)
F4 C40 C41 120.84(14)
F4 C40 C39 119.82(14)
C39 C40 C41 119.32(14)
C2 C1 H1A 109.5
C2 C1 H1B 109.5
C2 C1 H1C 109.5
H1A C1 H1B 109.5
H1A C1 H1C 109.5
H1B C1 H1C 109.5
F9 C46 C47 120.27(14)
F9 C46 C45 119.91(14)
C45 C46 C47 119.81(14)
C8 C9 H9 120.2
C8 C9 C10 119.58(15)
C10 C9 H9 120.2
C7 C12 H12 108.1
C7 C12 C14 111.64(13)
C7 C12 C13 111.83(13)
C14 C12 H12 108.1
C14 C12 C13 108.79(13)
C13 C12 H12 108.1
C23 C27 H27 108.2
C23 C27 C28 111.30(13)
C23 C27 C29 111.68(13)
C28 C27 H27 108.2
C29 C27 H27 108.2
C29 C27 C28 109.17(14)
C19 C24 H24 107.6
C19 C24 C25 111.11(13)
C19 C24 C26 113.74(14)
C25 C24 H24 107.6
C25 C24 C26 108.98(14)
C26 C24 H24 107.6
C23 C22 H22 119.4
C21 C22 C23 121.16(15)
C21 C22 H22 119.4
C11 C10 H10 119.5
C9 C10 C11 121.06(15)
C9 C10 H10 119.5
F8 C45 C44 120.39(14)
F8 C45 C46 121.10(14)
C46 C45 C44 118.51(14)
C19 C20 H20 119.3
C21 C20 C19 121.37(15)
C21 C20 H20 119.3
C4 C5 H5A 109.5
C4 C5 H5B 109.5
C4 C5 H5C 109.5
H5A C5 H5B 109.5
H5A C5 H5C 109.5
H5B C5 H5C 109.5
C11 C15 H15 107.1
C11 C15 C17 114.78(14)
C11 C15 C16 110.97(13)
C17 C15 H15 107.1
C17 C15 C16 109.39(14)
C16 C15 H15 107.1
C22 C21 C20 119.97(15)
C22 C21 H21 120.0
C20 C21 H21 120.0
C12 C14 H14A 109.5
C12 C14 H14B 109.5
C12 C14 H14C 109.5
H14A C14 H14B 109.5
H14A C14 H14C 109.5
H14B C14 H14C 109.5
Si2 C35 H35A 111.7(12)
Si2 C35 H35B 108.0(12)
Si2 C35 H35C 112.3(13)
H35A C35 H35B 106.2(17)
H35A C35 H35C 110.1(18)
H35B C35 H35C 108.2(17)
C15 C17 H17A 109.5
C15 C17 H17B 109.5
C15 C17 H17C 109.5
H17A C17 H17B 109.5
H17A C17 H17C 109.5
H17B C17 H17C 109.5
C27 C28 H28A 109.5
C27 C28 H28B 109.5
C27 C28 H28C 109.5
H28A C28 H28B 109.5
H28A C28 H28C 109.5
H28B C28 H28C 109.5
C65 C64 H64 120.6
C63 C64 H64 120.6
C63 C64 C65 118.80(19)
Si2 C33 H33A 109.5
Si2 C33 H33B 109.5
Si2 C33 H33C 109.5
H33A C33 H33B 109.5
H33A C33 H33C 109.5
H33B C33 H33C 109.5
C15 C16 H16A 109.5
C15 C16 H16B 109.5
C15 C16 H16C 109.5
H16A C16 H16B 109.5
H16A C16 H16C 109.5
H16B C16 H16C 109.5
C12 C13 H13A 109.5
C12 C13 H13B 109.5
C12 C13 H13C 109.5
H13A C13 H13B 109.5
H13A C13 H13C 109.5
H13B C13 H13C 109.5
C24 C25 H25A 109.5
C24 C25 H25B 109.5
C24 C25 H25C 109.5
H25A C25 H25B 109.5
H25A C25 H25C 109.5
H25B C25 H25C 109.5
C27 C29 H29A 109.5
C27 C29 H29B 109.5
C27 C29 H29C 109.5
H29A C29 H29B 109.5
H29A C29 H29C 109.5
H29B C29 H29C 109.5
C24 C26 H26A 109.5
C24 C26 H26B 109.5
C24 C26 H26C 109.5
H26A C26 H26B 109.5
H26A C26 H26C 109.5
H26B C26 H26C 109.5
Si1 C31 H31A 109.5
Si1 C31 H31B 109.5
Si1 C31 H31C 109.5
H31A C31 H31B 109.5
H31A C31 H31C 109.5
H31B C31 H31C 109.5
Si1 C30 H30A 109.5
Si1 C30 H30B 109.5
Si1 C30 H30C 109.5
H30A C30 H30B 109.5
H30A C30 H30C 109.5
H30B C30 H30C 109.5
Si2 C34 H34A 109.5
Si2 C34 H34B 109.5
Si2 C34 H34C 109.5
H34A C34 H34B 109.5
H34A C34 H34C 109.5
H34B C34 H34C 109.5
C64 C65 H65 119.7
C60 C65 C64 120.50(19)
C60 C65 H65 119.7
Si1 C32 H32A 109.5
Si1 C32 H32B 109.5
Si1 C32 H32C 109.5
H32A C32 H32B 109.5
H32A C32 H32C 109.5
H32B C32 H32C 109.5
C65 C60 H60 120.2
C65 C60 C61 119.7(2)
C61 C60 H60 120.2
C60 C61 H61 119.6
C60 C61 C62 120.7(2)
C62 C61 H61 119.6
C36 B1 C48 111.33(12)
C36 B1 C42 103.37(11)
C36 B1 C54 114.18(12)
C42 B1 C48 113.87(12)
C42 B1 C54 112.45(12)
C54 B1 C48 102.04(11)
C61 C62 H62 120.9
C63 C62 C61 118.2(2)
C63 C62 H62 120.9
C64 C63 Cl1 118.55(16)
C62 C63 Cl1 119.36(16)
C62 C63 C64 122.1(2)

loop_
_geom_bond_atom_site_label_1
_geom_bond_atom_site_label_2
_geom_bond_distance
Si2 O1 1.7113(12)
Si2 C35 1.8727(16)
Si2 C33 1.8525(18)
Si2 C34 1.8467(18)
Si1 O1 1.7239(11)
Si1 C31 1.8485(19)
Si1 C30 1.8495(19)
Si1 C32 1.8465(19)
Mg1 O1 1.9926(11)
Mg1 N1 2.0013(13)
Mg1 N2 1.9934(13)
Cl1 C63 1.747(2)
F20 C59 1.3590(17)
F11 C49 1.3547(17)
F5 C41 1.3543(17)
F10 C47 1.3529(18)
F6 C43 1.3530(17)
F17 C56 1.3484(18)
F15 C53 1.3506(18)
F7 C44 1.3466(18)
F1 C37 1.3497(18)
F9 C46 1.3443(18)
F16 C55 1.3539(18)
F14 C52 1.3445(18)
F19 C58 1.3430(18)
F18 C57 1.3384(18)
F8 C45 1.3390(18)
F2 C38 1.3421(18)
F13 C51 1.3386(18)
F4 C40 1.3460(18)
F3 C39 1.3413(18)
F12 C50 1.3443(18)
N1 C2 1.3364(19)
N1 C6 1.4416(18)
N2 C18 1.4436(19)
N2 C4 1.3423(19)
C36 C41 1.393(2)
C36 C37 1.387(2)
C36 B1 1.653(2)
C2 C3 1.407(2)
C2 C1 1.510(2)
C48 C49 1.392(2)
C48 C53 1.392(2)
C48 B1 1.660(2)
C6 C7 1.411(2)
C6 C11 1.414(2)
C41 C40 1.378(2)
C37 C38 1.387(2)
C49 C50 1.381(2)
C42 C47 1.389(2)
C42 C43 1.392(2)
C42 B1 1.657(2)
C59 C58 1.382(2)
C59 C54 1.390(2)
C51 C52 1.376(2)
C51 C50 1.379(2)
C56 C57 1.373(2)
C56 C55 1.385(2)
C18 C19 1.415(2)
C18 C23 1.407(2)
C53 C52 1.387(2)
C58 C57 1.384(2)
C3 H3 0.9300
C3 C4 1.401(2)
C44 C43 1.379(2)
C44 C45 1.380(2)
C7 C8 1.396(2)
C7 C12 1.527(2)
C4 C5 1.514(2)
C38 C39 1.376(2)
C47 C46 1.390(2)
C19 C24 1.522(2)
C19 C20 1.394(2)
C39 C40 1.377(2)
C23 C27 1.519(2)
C23 C22 1.402(2)
C54 C55 1.390(2)
C54 B1 1.659(2)
C8 H8 0.9300
C8 C9 1.385(2)
C11 C10 1.390(2)
C11 C15 1.523(2)
C1 H1A 0.9600
C1 H1B 0.9600
C1 H1C 0.9600
C46 C45 1.377(2)
C9 H9 0.9300
C9 C10 1.389(2)
C12 H12 0.9800
C12 C14 1.535(2)
C12 C13 1.538(2)
C27 H27 0.9800
C27 C28 1.538(2)
C27 C29 1.531(2)
C24 H24 0.9800
C24 C25 1.536(2)
C24 C26 1.537(2)
C22 H22 0.9300
C22 C21 1.381(2)
C10 H10 0.9300
C20 H20 0.9300
C20 C21 1.384(2)
C5 H5A 0.9600
C5 H5B 0.9600
C5 H5C 0.9600
C15 H15 0.9800
C15 C17 1.530(2)
C15 C16 1.530(2)
C21 H21 0.9300
C14 H14A 0.9600
C14 H14B 0.9600
C14 H14C 0.9600
C35 H35A 0.98(2)
C35 H35B 0.98(2)
C35 H35C 0.97(2)
C17 H17A 0.9600
C17 H17B 0.9600
C17 H17C 0.9600
C28 H28A 0.9600
C28 H28B 0.9600
C28 H28C 0.9600
C64 H64 0.9300
C64 C65 1.382(3)
C64 C63 1.377(3)
C33 H33A 0.9600
C33 H33B 0.9600
C33 H33C 0.9600
C16 H16A 0.9600
C16 H16B 0.9600
C16 H16C 0.9600
C13 H13A 0.9600
C13 H13B 0.9600
C13 H13C 0.9600
C25 H25A 0.9600
C25 H25B 0.9600
C25 H25C 0.9600
C29 H29A 0.9600
C29 H29B 0.9600
C29 H29C 0.9600
C26 H26A 0.9600
C26 H26B 0.9600
C26 H26C 0.9600
C31 H31A 0.9600
C31 H31B 0.9600
C31 H31C 0.9600
C30 H30A 0.9600
C30 H30B 0.9600
C30 H30C 0.9600
C34 H34A 0.9600
C34 H34B 0.9600
C34 H34C 0.9600
C65 H65 0.9300
C65 C60 1.373(3)
C32 H32A 0.9600
C32 H32B 0.9600
C32 H32C 0.9600
C60 H60 0.9300
C60 C61 1.385(3)
C61 H61 0.9300
C61 C62 1.386(4)
C62 H62 0.9300
C62 C63 1.374(3)

loop_
_geom_torsion_atom_site_label_1
_geom_torsion_atom_site_label_2
_geom_torsion_atom_site_label_3
_geom_torsion_atom_site_label_4
_geom_torsion
Mg1 N1 C2 C3 5.26(19)
Mg1 N1 C2 C1 -176.63(11)
Mg1 N1 C6 C7 105.77(14)
Mg1 N1 C6 C11 -71.48(16)
Mg1 N2 C18 C19 84.51(15)
Mg1 N2 C18 C23 -92.35(15)
Mg1 N2 C4 C3 -11.4(2)
Mg1 N2 C4 C5 168.56(11)
F20 C59 C58 F19 -0.8(2)
F20 C59 C58 C57 -179.78(13)
F20 C59 C54 C55 178.63(12)
F20 C59 C54 B1 5.2(2)
F11 C49 C50 F12 -0.4(2)
F11 C49 C50 C51 -179.86(13)
F5 C41 C40 F4 -0.2(2)
F5 C41 C40 C39 -178.32(14)
F10 C47 C46 F9 1.6(2)
F10 C47 C46 C45 -179.55(13)
F17 C56 C57 F18 1.2(2)
F17 C56 C57 C58 179.04(13)
F17 C56 C55 F16 -1.8(2)
F17 C56 C55 C54 179.71(13)
F15 C53 C52 F14 -1.2(2)
F15 C53 C52 C51 178.15(13)
F7 C44 C43 F6 0.5(2)
F7 C44 C43 C42 179.45(13)
F7 C44 C45 F8 -1.4(2)
F7 C44 C45 C46 178.14(13)
F1 C37 C38 F2 1.1(2)
F1 C37 C38 C39 -179.46(14)
F9 C46 C45 F8 -0.4(2)
F9 C46 C45 C44 -179.97(13)
F19 C58 C57 F18 -0.4(2)
F19 C58 C57 C56 -178.24(14)
F2 C38 C39 F3 0.8(2)
F2 C38 C39 C40 -179.46(14)
F13 C51 C52 F14 0.0(2)
F13 C51 C52 C53 -179.30(14)
F13 C51 C50 F12 0.7(2)
F13 C51 C50 C49 -179.85(14)
F3 C39 C40 F4 0.7(2)
F3 C39 C40 C41 178.86(14)
N1 C2 C3 C4 13.6(3)
N1 C6 C7 C8 -178.18(13)
N1 C6 C7 C12 3.3(2)
N1 C6 C11 C10 178.44(13)
N1 C6 C11 C15 -4.4(2)
N2 C18 C19 C24 8.3(2)
N2 C18 C19 C20 -174.41(14)
N2 C18 C23 C27 -7.2(2)
N2 C18 C23 C22 174.49(14)
C36 C41 C40 F4 176.57(14)
C36 C41 C40 C39 -1.6(2)
C36 C37 C38 F2 -178.26(14)
C36 C37 C38 C39 1.2(2)
C2 N1 C6 C7 -78.62(18)
C2 N1 C6 C11 104.13(16)
C2 C3 C4 N2 -9.9(3)
C2 C3 C4 C5 170.19(15)
C48 C49 C50 F12 179.48(14)
C48 C49 C50 C51 0.0(2)
C48 C53 C52 F14 178.86(13)
C48 C53 C52 C51 -1.8(2)
C6 N1 C2 C3 -170.52(14)
C6 N1 C2 C1 7.6(2)
C6 C7 C8 C9 -0.1(2)
C6 C7 C12 C14 -117.57(16)
C6 C7 C12 C13 120.27(16)
C6 C11 C10 C9 -0.2(2)
C6 C11 C15 C17 156.21(14)
C6 C11 C15 C16 -79.14(18)
C41 C36 C37 F1 177.36(13)
C41 C36 C37 C38 -3.3(2)
C41 C36 B1 C48 57.55(17)
C41 C36 B1 C42 -65.09(16)
C41 C36 B1 C54 172.43(13)
C37 C36 C41 F5 -179.78(13)
C37 C36 C41 C40 3.5(2)
C37 C36 B1 C48 -123.56(16)
C37 C36 B1 C42 113.81(16)
C37 C36 B1 C54 -8.7(2)
C37 C38 C39 F3 -178.69(14)
C37 C38 C39 C40 1.1(2)
C49 C48 C53 F15 -176.81(13)
C49 C48 C53 C52 3.1(2)
C49 C48 B1 C36 -174.84(13)
C49 C48 B1 C42 -58.46(17)
C49 C48 B1 C54 62.96(16)
C42 C47 C46 F9 -177.41(13)
C42 C47 C46 C45 1.4(2)
C59 C58 C57 F18 178.54(14)
C59 C58 C57 C56 0.7(2)
C59 C54 C55 F16 -176.84(13)
C59 C54 C55 C56 1.6(2)
C59 C54 B1 C36 -59.38(18)
C59 C54 B1 C48 60.85(16)
C59 C54 B1 C42 -176.76(13)
C18 N2 C4 C3 172.44(14)
C18 N2 C4 C5 -7.6(2)
C18 C19 C24 C25 78.99(18)
C18 C19 C24 C26 -157.60(15)
C18 C19 C20 C21 -0.6(2)
C18 C23 C27 C28 -118.09(16)
C18 C23 C27 C29 119.62(16)
C18 C23 C22 C21 0.3(2)
C53 C48 C49 F11 177.61(13)
C53 C48 C49 C50 -2.2(2)
C53 C48 B1 C36 12.8(2)
C53 C48 B1 C42 129.21(15)
C53 C48 B1 C54 -109.37(16)
C58 C59 C54 C55 -0.5(2)
C58 C59 C54 B1 -173.88(14)
C7 C6 C11 C10 1.2(2)
C7 C6 C11 C15 178.31(14)
C7 C8 C9 C10 1.0(2)
C57 C56 C55 F16 176.98(13)
C57 C56 C55 C54 -1.5(2)
C4 N2 C18 C19 -99.53(16)
C4 N2 C18 C23 83.60(18)
C38 C39 C40 F4 -179.06(14)
C38 C39 C40 C41 -0.9(2)
C47 C42 C43 F6 -177.76(12)
C47 C42 C43 C44 3.4(2)
C47 C42 B1 C36 111.13(16)
C47 C42 B1 C48 -9.8(2)
C47 C42 B1 C54 -125.25(16)
C47 C46 C45 F8 -179.25(13)
C47 C46 C45 C44 1.2(2)
C52 C51 C50 F12 -177.91(14)
C52 C51 C50 C49 1.6(2)
C19 C18 C23 C27 176.01(14)
C19 C18 C23 C22 -2.3(2)
C19 C20 C21 C22 -1.3(3)
C50 C51 C52 F14 178.62(14)
C50 C51 C52 C53 -0.7(2)
C23 C18 C19 C24 -174.86(14)
C23 C18 C19 C20 2.4(2)
C23 C22 C21 C20 1.5(3)
C54 C59 C58 F19 178.34(14)
C54 C59 C58 C57 -0.6(2)
C43 C42 C47 F10 177.52(13)
C43 C42 C47 C46 -3.5(2)
C43 C42 B1 C36 -66.07(16)
C43 C42 B1 C48 173.00(13)
C43 C42 B1 C54 57.56(17)
C43 C44 C45 F8 179.07(13)
C43 C44 C45 C46 -1.4(2)
C8 C7 C12 C14 63.88(18)
C8 C7 C12 C13 -58.28(19)
C8 C9 C10 C11 -0.9(2)
C11 C6 C7 C8 -1.0(2)
C11 C6 C7 C12 -179.59(14)
C55 C56 C57 F18 -177.53(13)
C55 C56 C57 C58 0.3(2)
C55 C54 B1 C36 128.33(15)
C55 C54 B1 C48 -111.44(16)
C55 C54 B1 C42 11.0(2)
C1 C2 C3 C4 -164.62(16)
C12 C7 C8 C9 178.56(14)
C27 C23 C22 C21 -178.06(15)
C24 C19 C20 C21 176.72(15)
C22 C23 C27 C28 60.21(19)
C22 C23 C27 C29 -62.08(19)
C10 C11 C15 C17 -26.7(2)
C10 C11 C15 C16 97.96(17)
C45 C44 C43 F6 -179.99(13)
C45 C44 C43 C42 -1.1(2)
C20 C19 C24 C25 -98.25(18)
C20 C19 C24 C26 25.2(2)
C15 C11 C10 C9 -177.35(15)
C35 Si2 O1 Si1 -174.23(9)
C35 Si2 O1 Mg1 -1.21(8)
C64 C65 C60 C61 0.4(3)
C33 Si2 O1 Si1 -55.50(10)
C33 Si2 O1 Mg1 117.52(7)
C31 Si1 O1 Si2 84.19(10)
C31 Si1 O1 Mg1 -87.65(10)
C30 Si1 O1 Si2 -155.56(9)
C30 Si1 O1 Mg1 32.61(10)
C34 Si2 O1 Si1 68.19(10)
C34 Si2 O1 Mg1 -118.79(7)
C65 C64 C63 Cl1 179.88(15)
C65 C64 C63 C62 0.1(3)
C65 C60 C61 C62 -0.4(3)
C32 Si1 O1 Si2 -36.83(11)
C32 Si1 O1 Mg1 151.34(9)
C60 C61 C62 C63 0.2(3)
C61 C62 C63 Cl1 -179.80(16)
C61 C62 C63 C64 0.0(3)
B1 C36 C41 F5 -0.7(2)
B1 C36 C41 C40 -177.40(14)
B1 C36 C37 F1 -1.6(2)
B1 C36 C37 C38 177.71(14)
B1 C48 C49 F11 4.2(2)
B1 C48 C49 C50 -175.66(14)
B1 C48 C53 F15 -4.1(2)
B1 C48 C53 C52 175.81(14)
B1 C42 C47 F10 0.2(2)
B1 C42 C47 C46 179.15(14)
B1 C42 C43 F6 -0.1(2)
B1 C42 C43 C44 -179.03(14)
B1 C54 C55 F16 -4.2(2)
B1 C54 C55 C56 174.25(14)
C63 C64 C65 C60 -0.3(3)

loop_
_exptl_oxdiff_crystal_face_indexfrac_h
_exptl_oxdiff_crystal_face_indexfrac_k
_exptl_oxdiff_crystal_face_indexfrac_l
_exptl_oxdiff_crystal_face_x
_exptl_oxdiff_crystal_face_y
_exptl_oxdiff_crystal_face_z
8.0002 -3.0021 -4.9985 -0.1604 -0.8089 -0.6357
-8.0002 3.0021 4.9985 0.1604 0.8089 0.6357
0.0000 -7.0009 9.0043 0.1546 0.6321 -0.7944
2.0001 -7.0014 7.0041 0.0887 0.3780 -0.8747
-2.9995 8.0005 1.9947 -0.4781 0.3440 0.7470
5.0005 -5.0024 6.0025 -0.2513 0.1535 -0.9067
2.9995 -8.0003 -2.9946 0.5212 -0.4178 -0.7167
-0.0010 -5.9986 -7.9953 0.8098 -0.6178 -0.2049
-4.0008 2.0026 -9.0003 0.5371 -0.4419 0.7035
1.0011 4.9982 8.9958 -0.8515 0.6337 0.0296
0.0005 9.0000 -3.0060 -0.5682 -0.1802 0.7617
-0.0005 -9.0000 3.0060 0.5682 0.1802 -0.7617
8.0008 -2.0033 3.0003 -0.5827 -0.2140 -0.8035
8.0011 1.9967 1.9976 -0.8496 -0.2695 -0.4750
6.0011 5.9975 -0.0048 -0.9213 -0.2922 0.0246
-8.0006 4.0030 -2.0017 0.3846 0.2969 0.9223
-1.0005 -8.9999 5.0060 0.5581 0.3811 -0.7519
9.0010 0.9967 -0.0017 -0.7619 -0.4749 -0.5594
0.0004 9.0003 -5.0059 -0.4820 -0.3278 0.8223
-2.0009 -8.9989 0.0065 0.8496 0.0654 -0.5300
1.0008 8.9994 -1.0063 -0.7305 -0.0859 0.6307
-7.0011 -1.9968 -3.9975 0.8598 0.0686 0.4652
1.9994 -0.9992 -10.9988 0.3995 -0.9229 0.1178
0.0006 -1.0015 11.0000 -0.3966 0.8072 -0.4078
0.0001 8.0008 -8.0050 -0.2752 -0.5537 0.8387
-8.0007 3.0032 -3.0009 0.5052 0.2186 0.8780
